data_4306927
loop_
_publ_author_name
'Chunyan Sun'
'Yangguang Li'
'Enbo Wang'
'Dongrong Xiao'
'Haiyan An'
'Lin Xu'

_publ_section_title
;
A Series of New Organic-Inorganic Molybdenum Arsenate Complexes Based on
[(ZnO6)(As3O3)2Mo6O18]4- and [HxAs2Mo6O26](6-x)- Clusters as SBUs
;
_journal_name_full 'Inorganic Chemistry'
_journal_page_first 1563
_journal_page_last 1574
_journal_paper_doi 10.1021/ic061227j
_journal_volume 46
_journal_year 2007
_chemical_formula_sum 'C48 H44 As6 Mo6 N8 O36 Zn3'
_chemical_formula_weight 2530.18
_chemical_name_systematic
; 
 ? 
;
_space_group_IT_number 2
_symmetry_cell_setting triclinic
_symmetry_space_group_name_Hall '-P 1'
_symmetry_space_group_name_H-M 'P -1'
_atom_sites_solution_hydrogens geom
_atom_sites_solution_primary direct
_atom_sites_solution_secondary difmap
_audit_creation_method SHELXL-97
_cell_angle_alpha 77.55(3)
_cell_angle_beta 77.86(3)
_cell_angle_gamma 78.81(3)
_cell_formula_units_Z 1
_cell_length_a 10.493(2)
_cell_length_b 10.781(2)
_cell_length_c 15.639(3)
_cell_measurement_reflns_used 13234
_cell_measurement_temperature 293(2)
_cell_measurement_theta_max 25.00
_cell_measurement_theta_min 3.02
_cell_volume 1668.3(6)
_computing_cell_refinement 'RAPID AUTO'
_computing_data_collection 'RAPID AUTO'
_computing_data_reduction 'RAPID AUTO'
_computing_molecular_graphics 'Bruker SHELXTL'
_computing_publication_material 'Bruker SHELXTL'
_computing_structure_refinement 'SHELXL-97 (Sheldrick, 1997)'
_computing_structure_solution 'SHELXS-97 (Sheldrick, 1990)'
_diffrn_ambient_temperature 293(2)
_diffrn_detector_area_resol_mean '100x100 microns'
_diffrn_measured_fraction_theta_full 0.994
_diffrn_measured_fraction_theta_max 0.994
_diffrn_measurement_device_type 'Rigaku R-AXIS RAPID IP diffractomete'
_diffrn_measurement_method 'Oscillation scans'
_diffrn_radiation_monochromator graphite
_diffrn_radiation_source 'fine-focus sealed tube'
_diffrn_radiation_type MoK\a
_diffrn_radiation_wavelength 0.71073
_diffrn_reflns_av_R_equivalents 0.0804
_diffrn_reflns_av_sigmaI/netI 0.1021
_diffrn_reflns_limit_h_max 12
_diffrn_reflns_limit_h_min -12
_diffrn_reflns_limit_k_max 12
_diffrn_reflns_limit_k_min -12
_diffrn_reflns_limit_l_max 18
_diffrn_reflns_limit_l_min -18
_diffrn_reflns_number 13234
_diffrn_reflns_theta_full 25.00
_diffrn_reflns_theta_max 25.00
_diffrn_reflns_theta_min 3.02
_diffrn_standards_decay_% 0
_diffrn_standards_interval_count 0
_diffrn_standards_interval_time .
_diffrn_standards_number 0
_exptl_absorpt_coefficient_mu 5.203
_exptl_absorpt_correction_T_max 0.259
_exptl_absorpt_correction_T_min 0.190
_exptl_absorpt_correction_type empirical
_exptl_absorpt_process_details 'ABSCOR by T.Higashi    8 March, 1995'
_exptl_crystal_colour colorless
_exptl_crystal_density_diffrn 2.518
_exptl_crystal_density_method 'not measured'
_exptl_crystal_description block
_exptl_crystal_F_000 1216
_exptl_crystal_size_max 0.38
_exptl_crystal_size_mid 0.28
_exptl_crystal_size_min 0.26
_refine_diff_density_max 0.728
_refine_diff_density_min -1.007
_refine_diff_density_rms 0.179
_refine_ls_extinction_method none
_refine_ls_goodness_of_fit_ref 1.073
_refine_ls_hydrogen_treatment mixed
_refine_ls_matrix_type full
_refine_ls_number_parameters 484
_refine_ls_number_reflns 5846
_refine_ls_number_restraints 0
_refine_ls_restrained_S_all 1.073
_refine_ls_R_factor_all 0.1120
_refine_ls_R_factor_gt 0.0580
_refine_ls_shift/su_max 0.000
_refine_ls_shift/su_mean 0.000
_refine_ls_structure_factor_coef Fsqd
_refine_ls_weighting_details 'calc w=1/[\s^2^(Fo^2^)+(0.0502P)^2^+0.0000P] where P=(Fo^2^+2Fc^2^)/3'
_refine_ls_weighting_scheme calc
_refine_ls_wR_factor_gt 0.1149
_refine_ls_wR_factor_ref 0.1368
_reflns_number_gt 3505
_reflns_number_total 5846
_reflns_threshold_expression >2sigma(I)
_cod_data_source_file ic061227jsi20060704_031244.cif
_cod_data_source_block s51a2
_cod_database_code 4306927

loop_
_symmetry_equiv_pos_as_xyz
'x, y, z'
'-x, -y, -z'

loop_
_atom_site_label
_atom_site_type_symbol
_atom_site_fract_x
_atom_site_fract_y
_atom_site_fract_z
_atom_site_U_iso_or_equiv
_atom_site_adp_type
_atom_site_occupancy
_atom_site_symmetry_multiplicity
_atom_site_calc_flag
_atom_site_refinement_flags
_atom_site_disorder_assembly
_atom_site_disorder_group
Zn1 Zn 0.0000 0.0000 0.0000 0.0224(4) Uani 1 2 d S . .
Zn2 Zn 0.19633(13) -0.37693(11) -0.28750(8) 0.0295(3) Uani 1 1 d . . .
Mo1 Mo 0.17591(10) 0.21691(8) 0.01876(6) 0.0290(3) Uani 1 1 d . . .
Mo2 Mo 0.19172(10) 0.13957(8) -0.18042(6) 0.0294(3) Uani 1 1 d . . .
Mo3 Mo 0.01504(9) -0.07712(8) -0.19667(6) 0.0263(2) Uani 1 1 d . . .
O1 O 0.0758(7) -0.2290(6) -0.2220(5) 0.0344(19) Uani 1 1 d . . .
OW3 O 0.5997(11) 0.1836(13) -0.2560(8) 0.106(4) Uani 1 1 d . . .
O2 O 0.0343(6) -0.1674(6) -0.0504(4) 0.0241(16) Uani 1 1 d . . .
OW2 O -0.2368(11) 0.1044(10) -0.3991(8) 0.085(4) Uani 1 1 d . . .
OW1 O 0.0688(8) -0.4903(6) -0.1938(5) 0.0365(19) Uani 1 1 d . . .
O3 O -0.0227(6) 0.0972(6) -0.1281(4) 0.0212(15) Uani 1 1 d . . .
O4 O 0.1795(7) -0.0248(6) -0.2020(5) 0.0284(17) Uani 1 1 d . . .
O5 O 0.1431(7) 0.2647(6) -0.1019(5) 0.0296(17) Uani 1 1 d . . .
O6 O -0.1954(7) -0.0304(6) 0.0364(5) 0.0292(17) Uani 1 1 d . . .
O7 O 0.1448(8) -0.3265(6) 0.0847(5) 0.038(2) Uani 1 1 d . . .
O8 O -0.2918(7) 0.1501(7) -0.0971(5) 0.0379(19) Uani 1 1 d . . .
O9 O -0.3022(8) 0.2155(7) 0.0619(5) 0.042(2) Uani 1 1 d . . .
O10 O -0.0325(8) 0.0150(7) -0.2912(5) 0.041(2) Uani 1 1 d . . .
O11 O -0.1544(7) -0.1025(6) -0.1315(5) 0.0298(17) Uani 1 1 d . . .
O12 O 0.1407(9) 0.2412(7) -0.2704(5) 0.044(2) Uani 1 1 d . . .
O13 O 0.1156(8) 0.3617(6) 0.0513(5) 0.043(2) Uani 1 1 d . . .
O14 O 0.3426(8) 0.2024(8) 0.0021(6) 0.046(2) Uani 1 1 d . . .
O15 O 0.3587(8) 0.1270(7) -0.2011(6) 0.048(2) Uani 1 1 d . . .
C1 C 0.3949(14) -0.5929(11) -0.3732(9) 0.051(4) Uani 1 1 d . . .
H1A H 0.4312 -0.6113 -0.3217 0.061 Uiso 1 1 calc R . .
C2 C 0.4541(13) -0.6625(11) -0.4439(10) 0.050(4) Uani 1 1 d . . .
H2A H 0.5285 -0.7247 -0.4391 0.061 Uiso 1 1 calc R . .
C3 C 0.3982(13) -0.6349(12) -0.5183(9) 0.054(4) Uani 1 1 d . . .
H3A H 0.4361 -0.6785 -0.5649 0.065 Uiso 1 1 calc R . .
C4 C 0.2857(12) -0.5432(10) -0.5264(8) 0.042(3) Uani 1 1 d . . .
C5 C 0.2233(16) -0.5116(14) -0.6009(9) 0.061(4) Uani 1 1 d . . .
H5A H 0.2568 -0.5553 -0.6480 0.073 Uiso 1 1 calc R . .
C6 C 0.1172(15) -0.4207(13) -0.6063(8) 0.052(4) Uani 1 1 d . . .
H6A H 0.0782 -0.4020 -0.6567 0.063 Uiso 1 1 calc R . .
C7 C 0.0624(13) -0.3505(12) -0.5331(8) 0.043(3) Uani 1 1 d . . .
C8 C -0.0441(14) -0.2554(12) -0.5381(9) 0.052(4) Uani 1 1 d . . .
H8A H -0.0826 -0.2311 -0.5888 0.062 Uiso 1 1 calc R . .
C9 C -0.0919(14) -0.1971(12) -0.4657(10) 0.054(4) Uani 1 1 d . . .
H9A H -0.1665 -0.1343 -0.4654 0.065 Uiso 1 1 calc R . .
C10 C -0.0276(12) -0.2328(11) -0.3914(9) 0.046(3) Uani 1 1 d . . .
H10A H -0.0597 -0.1914 -0.3430 0.055 Uiso 1 1 calc R . .
C11 C 0.1234(11) -0.3801(10) -0.4604(7) 0.034(3) Uani 1 1 d . . .
C12 C 0.2344(12) -0.4803(10) -0.4543(7) 0.033(3) Uani 1 1 d . . .
C13 C 0.3805(12) -0.5385(11) -0.1516(9) 0.048(3) Uani 1 1 d . . .
H13A H 0.3247 -0.5998 -0.1394 0.058 Uiso 1 1 calc R . .
C14 C 0.4830(12) -0.5626(12) -0.1075(8) 0.048(3) Uani 1 1 d . . .
H14A H 0.4949 -0.6385 -0.0665 0.057 Uiso 1 1 calc R . .
C15 C 0.5685(13) -0.4782(12) -0.1220(9) 0.053(4) Uani 1 1 d . . .
H15A H 0.6398 -0.4946 -0.0924 0.063 Uiso 1 1 calc R . .
C16 C 0.5445(13) -0.3641(11) -0.1840(8) 0.042(3) Uani 1 1 d . . .
C17 C 0.6252(13) -0.2656(13) -0.2025(9) 0.053(4) Uani 1 1 d . . .
H17A H 0.6962 -0.2778 -0.1731 0.063 Uiso 1 1 calc R . .
C18 C 0.6022(14) -0.1563(13) -0.2606(9) 0.057(4) Uani 1 1 d . . .
H18A H 0.6564 -0.0939 -0.2709 0.068 Uiso 1 1 calc R . .
C19 C 0.4933(11) -0.1364(11) -0.3068(8) 0.038(3) Uani 1 1 d . . .
C20 C 0.4619(13) -0.0257(12) -0.3690(9) 0.047(3) Uani 1 1 d . . .
H20A H 0.5105 0.0413 -0.3796 0.056 Uiso 1 1 calc R . .
C21 C 0.3654(14) -0.0149(12) -0.4127(10) 0.055(4) Uani 1 1 d . . .
H21A H 0.3450 0.0597 -0.4533 0.067 Uiso 1 1 calc R . .
C22 C 0.2922(13) -0.1173(11) -0.3979(8) 0.045(3) Uani 1 1 d . . .
H22A H 0.2260 -0.1101 -0.4307 0.055 Uiso 1 1 calc R . .
C23 C 0.4132(11) -0.2298(10) -0.2927(7) 0.033(3) Uani 1 1 d . . .
C24 C 0.4395(10) -0.3468(11) -0.2283(8) 0.032(3) Uani 1 1 d . . .
N1 N 0.2917(9) -0.5047(8) -0.3795(6) 0.031(2) Uani 1 1 d . . .
N2 N 0.0754(9) -0.3220(8) -0.3887(6) 0.030(2) Uani 1 1 d . . .
N3 N 0.3536(9) -0.4314(8) -0.2121(6) 0.035(2) Uani 1 1 d . . .
N4 N 0.3151(9) -0.2209(8) -0.3397(6) 0.033(2) Uani 1 1 d . . .
As1 As -0.15229(13) 0.22308(11) -0.15650(8) 0.0377(3) Uani 1 1 d . . .
As2 As 0.16500(13) -0.29976(11) -0.03396(8) 0.0377(3) Uani 1 1 d . . .
As3 As -0.33852(12) 0.08759(11) 0.01937(9) 0.0405(3) Uani 1 1 d . . .

loop_
_atom_site_aniso_label
_atom_site_aniso_U_11
_atom_site_aniso_U_22
_atom_site_aniso_U_33
_atom_site_aniso_U_23
_atom_site_aniso_U_13
_atom_site_aniso_U_12
Zn1 0.0299(10) 0.0194(8) 0.0181(9) -0.0073(7) -0.0063(8) 0.0019(7)
Zn2 0.0333(8) 0.0287(6) 0.0280(8) -0.0112(6) -0.0081(6) 0.0013(6)
Mo1 0.0367(6) 0.0272(5) 0.0256(6) -0.0079(4) -0.0097(5) -0.0027(4)
Mo2 0.0379(6) 0.0279(5) 0.0215(6) -0.0060(4) -0.0042(5) -0.0026(4)
Mo3 0.0373(6) 0.0227(4) 0.0193(5) -0.0082(4) -0.0093(5) 0.0037(4)
O1 0.037(5) 0.036(4) 0.035(5) -0.023(4) -0.007(4) 0.001(4)
OW3 0.074(8) 0.168(12) 0.094(10) -0.019(9) -0.027(7) -0.048(8)
O2 0.027(4) 0.024(3) 0.020(4) -0.006(3) -0.006(3) 0.006(3)
OW2 0.095(9) 0.080(7) 0.089(9) 0.008(6) -0.042(8) -0.032(7)
OW1 0.044(5) 0.026(4) 0.036(5) -0.004(3) -0.002(4) -0.003(4)
O3 0.030(4) 0.020(3) 0.014(4) -0.005(3) -0.003(3) -0.003(3)
O4 0.029(4) 0.031(4) 0.025(4) -0.015(3) 0.002(3) 0.000(3)
O5 0.042(5) 0.019(3) 0.029(4) -0.004(3) -0.013(4) 0.001(3)
O6 0.036(5) 0.027(4) 0.024(4) -0.007(3) -0.007(4) 0.001(3)
O7 0.059(6) 0.026(4) 0.029(5) -0.001(3) -0.023(4) 0.007(4)
O8 0.034(5) 0.043(4) 0.034(5) -0.006(4) -0.017(4) 0.010(4)
O9 0.042(5) 0.044(4) 0.038(5) -0.016(4) -0.012(4) 0.013(4)
O10 0.062(6) 0.042(4) 0.023(5) -0.004(4) -0.019(4) -0.002(4)
O11 0.037(5) 0.026(4) 0.029(4) -0.008(3) -0.012(4) 0.001(3)
O12 0.081(7) 0.033(4) 0.022(5) -0.001(3) -0.018(4) -0.013(4)
O13 0.058(6) 0.029(4) 0.042(5) -0.016(4) -0.010(4) 0.003(4)
O14 0.035(5) 0.057(5) 0.046(6) -0.004(4) -0.010(4) -0.012(4)
O15 0.035(5) 0.058(5) 0.058(6) -0.026(5) 0.000(4) -0.013(4)
C1 0.067(10) 0.034(6) 0.052(9) -0.018(6) -0.005(7) -0.008(7)
C2 0.049(9) 0.033(6) 0.063(10) -0.021(7) 0.001(7) 0.009(6)
C3 0.054(9) 0.057(8) 0.052(10) -0.037(7) 0.019(7) -0.015(7)
C4 0.051(8) 0.030(6) 0.047(8) -0.023(6) 0.010(6) -0.015(6)
C5 0.096(13) 0.064(9) 0.032(8) -0.024(7) 0.007(8) -0.038(9)
C6 0.080(11) 0.061(9) 0.023(8) -0.001(7) -0.007(7) -0.038(9)
C7 0.061(9) 0.048(7) 0.031(7) -0.011(6) -0.007(7) -0.029(7)
C8 0.071(10) 0.056(8) 0.038(8) 0.010(7) -0.033(8) -0.025(8)
C9 0.057(9) 0.041(7) 0.066(10) -0.003(7) -0.036(8) 0.006(6)
C10 0.042(8) 0.050(7) 0.047(8) -0.018(6) -0.019(7) 0.011(6)
C11 0.041(7) 0.036(6) 0.025(7) -0.010(5) 0.005(5) -0.014(6)
C12 0.048(8) 0.033(6) 0.019(6) -0.014(5) 0.015(5) -0.021(6)
C13 0.041(8) 0.032(6) 0.062(10) 0.000(7) 0.005(7) -0.007(6)
C14 0.037(8) 0.052(8) 0.037(8) 0.017(6) -0.011(7) 0.011(6)
C15 0.044(9) 0.055(8) 0.054(9) -0.019(7) -0.008(7) 0.013(7)
C16 0.051(8) 0.051(7) 0.025(7) -0.002(6) -0.014(6) -0.008(6)
C17 0.046(9) 0.076(9) 0.042(9) -0.016(8) -0.016(7) -0.008(7)
C18 0.069(11) 0.064(9) 0.043(9) -0.004(7) -0.018(8) -0.020(8)
C19 0.031(7) 0.050(7) 0.040(8) -0.019(6) -0.014(6) -0.006(6)
C20 0.054(9) 0.044(7) 0.044(8) -0.005(6) -0.009(7) -0.016(7)
C21 0.065(10) 0.043(7) 0.054(10) 0.001(7) -0.005(8) -0.013(7)
C22 0.053(9) 0.047(7) 0.029(7) 0.010(6) -0.006(6) -0.008(6)
C23 0.029(7) 0.040(6) 0.026(7) -0.008(5) -0.006(5) 0.006(5)
C24 0.014(6) 0.047(7) 0.032(7) -0.014(6) 0.003(5) 0.004(5)
N1 0.028(5) 0.030(5) 0.033(6) -0.014(4) 0.001(4) 0.004(4)
N2 0.035(6) 0.030(5) 0.028(6) -0.010(4) -0.013(4) 0.001(4)
N3 0.031(6) 0.032(5) 0.039(6) -0.013(5) -0.002(5) 0.005(4)
N4 0.030(6) 0.032(5) 0.033(6) -0.005(4) 0.001(5) -0.001(4)
As1 0.0484(8) 0.0327(6) 0.0294(7) -0.0047(5) -0.0152(6) 0.0077(6)
As2 0.0460(8) 0.0299(6) 0.0355(7) -0.0133(5) -0.0121(6) 0.0119(6)
As3 0.0347(8) 0.0390(7) 0.0432(8) -0.0064(6) -0.0098(6) 0.0072(6)

loop_
_atom_type_symbol
_atom_type_description
_atom_type_scat_dispersion_real
_atom_type_scat_dispersion_imag
_atom_type_scat_source
C C 0.0033 0.0016 'International Tables Vol C Tables 4.2.6.8 and 6.1.1.4'
H H 0.0000 0.0000 'International Tables Vol C Tables 4.2.6.8 and 6.1.1.4'
N N 0.0061 0.0033 'International Tables Vol C Tables 4.2.6.8 and 6.1.1.4'
O O 0.0106 0.0060 'International Tables Vol C Tables 4.2.6.8 and 6.1.1.4'
Zn Zn 0.2839 1.4301 'International Tables Vol C Tables 4.2.6.8 and 6.1.1.4'
As As 0.0499 2.0058 'International Tables Vol C Tables 4.2.6.8 and 6.1.1.4'
Mo Mo -1.6832 0.6857 'International Tables Vol C Tables 4.2.6.8 and 6.1.1.4'

loop_
_geom_angle_atom_site_label_1
_geom_angle_atom_site_label_2
_geom_angle_atom_site_label_3
_geom_angle
_geom_angle_site_symmetry_1
_geom_angle_site_symmetry_3
_geom_angle_publ_flag
O2 Zn1 O2 180.0(3) 2 . ?
O2 Zn1 O6 94.2(2) 2 . ?
O2 Zn1 O6 85.8(2) . . ?
O2 Zn1 O6 85.8(2) 2 2 ?
O2 Zn1 O6 94.2(2) . 2 ?
O6 Zn1 O6 180.0(3) . 2 ?
O2 Zn1 O3 93.3(2) 2 . ?
O2 Zn1 O3 86.7(2) . . ?
O6 Zn1 O3 93.9(3) . . ?
O6 Zn1 O3 86.1(3) 2 . ?
O2 Zn1 O3 86.7(2) 2 2 ?
O2 Zn1 O3 93.3(2) . 2 ?
O6 Zn1 O3 86.1(3) . 2 ?
O6 Zn1 O3 93.9(3) 2 2 ?
O3 Zn1 O3 180.0(4) . 2 ?
OW1 Zn2 O1 81.3(3) . . ?
OW1 Zn2 N3 94.1(3) . . ?
O1 Zn2 N3 100.6(3) . . ?
OW1 Zn2 N2 96.8(3) . . ?
O1 Zn2 N2 88.4(3) . . ?
N3 Zn2 N2 166.8(4) . . ?
OW1 Zn2 N1 102.5(3) . . ?
O1 Zn2 N1 166.0(3) . . ?
N3 Zn2 N1 92.6(3) . . ?
N2 Zn2 N1 77.8(3) . . ?
OW1 Zn2 N4 157.3(3) . . ?
O1 Zn2 N4 80.0(3) . . ?
N3 Zn2 N4 77.0(3) . . ?
N2 Zn2 N4 95.3(3) . . ?
N1 Zn2 N4 98.8(3) . . ?
O14 Mo1 O13 106.4(4) . . ?
O14 Mo1 O11 97.1(4) . 2 ?
O13 Mo1 O11 100.6(3) . 2 ?
O14 Mo1 O5 101.4(4) . . ?
O13 Mo1 O5 98.2(3) . . ?
O11 Mo1 O5 148.6(3) 2 . ?
O14 Mo1 O2 161.9(3) . 2 ?
O13 Mo1 O2 89.7(3) . 2 ?
O11 Mo1 O2 71.4(3) 2 2 ?
O5 Mo1 O2 83.8(3) . 2 ?
O14 Mo1 O6 89.7(3) . 2 ?
O13 Mo1 O6 162.8(3) . 2 ?
O11 Mo1 O6 83.1(3) 2 2 ?
O5 Mo1 O6 72.0(2) . 2 ?
O2 Mo1 O6 75.4(2) 2 2 ?
O12 Mo2 O15 105.3(4) . . ?
O12 Mo2 O4 102.6(3) . . ?
O15 Mo2 O4 98.1(3) . . ?
O12 Mo2 O5 95.7(3) . . ?
O15 Mo2 O5 101.3(3) . . ?
O4 Mo2 O5 148.6(3) . . ?
O12 Mo2 O6 161.5(4) . 2 ?
O15 Mo2 O6 90.9(3) . 2 ?
O4 Mo2 O6 83.5(3) . 2 ?
O5 Mo2 O6 71.9(2) . 2 ?
O12 Mo2 O3 89.6(3) . . ?
O15 Mo2 O3 163.3(3) . . ?
O4 Mo2 O3 70.7(3) . . ?
O5 Mo2 O3 84.4(3) . . ?
O6 Mo2 O3 75.8(2) 2 . ?
O10 Mo3 O1 105.6(3) . . ?
O10 Mo3 O11 98.2(4) . . ?
O1 Mo3 O11 100.7(3) . . ?
O10 Mo3 O4 101.1(3) . . ?
O1 Mo3 O4 97.7(3) . . ?
O11 Mo3 O4 148.6(3) . . ?
O10 Mo3 O3 92.0(3) . . ?
O1 Mo3 O3 161.1(3) . . ?
O11 Mo3 O3 83.1(2) . . ?
O4 Mo3 O3 71.7(2) . . ?
O10 Mo3 O2 165.0(3) . . ?
O1 Mo3 O2 87.2(3) . . ?
O11 Mo3 O2 71.4(3) . . ?
O4 Mo3 O2 84.4(3) . . ?
O3 Mo3 O2 76.4(2) . . ?
Mo3 O1 Zn2 159.7(5) . . ?
As2 O2 Zn1 126.9(3) . . ?
As2 O2 Mo1 116.3(3) . 2 ?
Zn1 O2 Mo1 99.9(3) . 2 ?
As2 O2 Mo3 116.5(3) . . ?
Zn1 O2 Mo3 98.4(3) . . ?
Mo1 O2 Mo3 92.1(2) 2 . ?
As1 O3 Zn1 126.4(3) . . ?
As1 O3 Mo3 117.5(3) . . ?
Zn1 O3 Mo3 98.5(2) . . ?
As1 O3 Mo2 116.8(3) . . ?
Zn1 O3 Mo2 98.6(2) . . ?
Mo3 O3 Mo2 92.4(2) . . ?
Mo3 O4 Mo2 122.2(3) . . ?
Mo1 O5 Mo2 120.2(3) . . ?
As3 O6 Zn1 126.3(3) . . ?
As3 O6 Mo2 116.2(3) . 2 ?
Zn1 O6 Mo2 99.4(3) . 2 ?
As3 O6 Mo1 116.6(3) . 2 ?
Zn1 O6 Mo1 98.9(3) . 2 ?
Mo2 O6 Mo1 93.2(2) 2 2 ?
As1 O7 As2 130.5(4) 2 . ?
As1 O8 As3 131.0(4) . . ?
As2 O9 As3 132.1(5) 2 . ?
Mo3 O11 Mo1 121.4(4) . 2 ?
N1 C1 C2 121.5(12) . . ?
C3 C2 C1 118.2(12) . . ?
C2 C3 C4 121.8(11) . . ?
C5 C4 C12 119.5(12) . . ?
C5 C4 C3 124.4(12) . . ?
C12 C4 C3 116.2(12) . . ?
C6 C5 C4 122.1(12) . . ?
C5 C6 C7 120.1(12) . . ?
C11 C7 C8 120.8(11) . . ?
C11 C7 C6 118.2(13) . . ?
C8 C7 C6 121.0(12) . . ?
C9 C8 C7 117.4(11) . . ?
C8 C9 C10 119.7(12) . . ?
N2 C10 C9 121.8(12) . . ?
N2 C11 C7 121.4(11) . . ?
N2 C11 C12 117.3(10) . . ?
C7 C11 C12 121.1(11) . . ?
N1 C12 C4 122.7(11) . . ?
N1 C12 C11 118.2(9) . . ?
C4 C12 C11 119.0(11) . . ?
N3 C13 C14 124.4(11) . . ?
C15 C14 C13 121.1(12) . . ?
C14 C15 C16 116.9(12) . . ?
C24 C16 C15 119.0(11) . . ?
C24 C16 C17 119.0(11) . . ?
C15 C16 C17 122.0(11) . . ?
C18 C17 C16 122.4(12) . . ?
C17 C18 C19 119.4(12) . . ?
C23 C19 C20 115.8(10) . . ?
C23 C19 C18 120.7(11) . . ?
C20 C19 C18 123.6(11) . . ?
C21 C20 C19 121.2(12) . . ?
C20 C21 C22 119.7(12) . . ?
N4 C22 C21 121.8(12) . . ?
N4 C23 C19 123.3(10) . . ?
N4 C23 C24 117.9(10) . . ?
C19 C23 C24 118.7(10) . . ?
N3 C24 C16 123.3(11) . . ?
N3 C24 C23 116.8(9) . . ?
C16 C24 C23 119.9(10) . . ?
C1 N1 C12 119.5(10) . . ?
C1 N1 Zn2 128.1(8) . . ?
C12 N1 Zn2 112.3(7) . . ?
C10 N2 C11 118.7(9) . . ?
C10 N2 Zn2 127.1(7) . . ?
C11 N2 Zn2 113.8(7) . . ?
C13 N3 C24 115.2(10) . . ?
C13 N3 Zn2 129.5(8) . . ?
C24 N3 Zn2 115.3(7) . . ?
C22 N4 C23 118.1(10) . . ?
C22 N4 Zn2 128.9(8) . . ?
C23 N4 Zn2 112.2(7) . . ?
O7 As1 O3 99.7(3) 2 . ?
O7 As1 O8 100.5(4) 2 . ?
O3 As1 O8 100.0(3) . . ?
O9 As2 O2 99.9(3) 2 . ?
O9 As2 O7 99.5(3) 2 . ?
O2 As2 O7 99.3(3) . . ?
O9 As3 O6 100.2(3) . . ?
O9 As3 O8 97.8(3) . . ?
O6 As3 O8 99.6(3) . . ?

loop_
_geom_bond_atom_site_label_1
_geom_bond_atom_site_label_2
_geom_bond_distance
_geom_bond_site_symmetry_2
_geom_bond_publ_flag
Zn1 O2 2.062(6) 2 ?
Zn1 O2 2.062(6) . ?
Zn1 O6 2.080(7) . ?
Zn1 O6 2.080(7) 2 ?
Zn1 O3 2.090(6) . ?
Zn1 O3 2.090(6) 2 ?
Zn2 OW1 2.114(8) . ?
Zn2 O1 2.137(7) . ?
Zn2 N3 2.146(9) . ?
Zn2 N2 2.148(8) . ?
Zn2 N1 2.164(8) . ?
Zn2 N4 2.201(9) . ?
Mo1 O14 1.695(8) . ?
Mo1 O13 1.708(7) . ?
Mo1 O11 1.919(7) 2 ?
Mo1 O5 1.932(7) . ?
Mo1 O2 2.298(7) 2 ?
Mo1 O6 2.312(6) 2 ?
Mo2 O12 1.700(7) . ?
Mo2 O15 1.698(8) . ?
Mo2 O4 1.907(6) . ?
Mo2 O5 1.942(6) . ?
Mo2 O6 2.309(7) 2 ?
Mo2 O3 2.325(7) . ?
Mo3 O10 1.705(7) . ?
Mo3 O1 1.736(6) . ?
Mo3 O11 1.893(7) . ?
Mo3 O4 1.897(7) . ?
Mo3 O3 2.289(6) . ?
Mo3 O2 2.319(7) . ?
O2 As2 1.792(6) . ?
O2 Mo1 2.298(7) 2 ?
O3 As1 1.779(6) . ?
O6 As3 1.796(7) . ?
O6 Mo2 2.309(7) 2 ?
O6 Mo1 2.312(6) 2 ?
O7 As1 1.766(7) 2 ?
O7 As2 1.789(7) . ?
O8 As1 1.785(8) . ?
O8 As3 1.798(8) . ?
O9 As2 1.777(8) 2 ?
O9 As3 1.788(7) . ?
O11 Mo1 1.919(7) 2 ?
C1 N1 1.301(14) . ?
C1 C2 1.434(16) . ?
C2 C3 1.362(17) . ?
C3 C4 1.394(17) . ?
C4 C5 1.401(18) . ?
C4 C12 1.398(15) . ?
C5 C6 1.337(19) . ?
C6 C7 1.464(17) . ?
C7 C11 1.369(16) . ?
C7 C8 1.365(17) . ?
C8 C9 1.370(18) . ?
C9 C10 1.410(16) . ?
C10 N2 1.301(13) . ?
C11 N2 1.359(13) . ?
C11 C12 1.431(16) . ?
C12 N1 1.378(13) . ?
C13 N3 1.350(15) . ?
C13 C14 1.351(16) . ?
C14 C15 1.351(17) . ?
C15 C16 1.409(17) . ?
C16 C24 1.383(15) . ?
C16 C17 1.430(16) . ?
C17 C18 1.338(18) . ?
C18 C19 1.435(16) . ?
C19 C23 1.388(15) . ?
C19 C20 1.400(16) . ?
C20 C21 1.310(16) . ?
C21 C22 1.417(16) . ?
C22 N4 1.297(14) . ?
C23 N4 1.364(13) . ?
C23 C24 1.454(15) . ?
C24 N3 1.353(13) . ?
As1 O7 1.766(7) 2 ?
As2 O9 1.777(8) 2 ?
